data_4517408
loop_
_publ_author_name
'Chen, Wei'
'Liu, Haiyu'
'Fan, Ruiqing'
'Wang, Ping'
'Sun, Tiancheng'
'Yang, Yulin'

_publ_section_title
;
 Formation and Encapsulation of Lead Halide Perovskites in Lanthanide
 Metal-Organic Frameworks for Tunable Emission.
;
_journal_name_full 'ACS applied materials &amp; interfaces'
_journal_paper_doi 10.1021/acsami.9b23617
_journal_year 2020
_chemical_formula_moiety 'C30 H24 N Nd O11'
_chemical_formula_sum 'C30 H24 N Nd O11'
_chemical_formula_weight 718.74
_space_group_crystal_system triclinic
_space_group_IT_number 2
_space_group_name_Hall '-P 1'
_space_group_name_H-M_alt 'P -1'
_atom_sites_solution_hydrogens mixed
_atom_sites_solution_primary direct
_audit_creation_date 2019-05-29
_audit_creation_method
;
Olex2 1.2
(compiled 2018.05.29 svn.r3508 for OlexSys, GUI svn.r5506)
;
_cell_angle_alpha 65.9520(10)
_cell_angle_beta 72.572(2)
_cell_angle_gamma 88.782(2)
_cell_formula_units_Z 2
_cell_length_a 11.0203(7)
_cell_length_b 11.5372(7)
_cell_length_c 12.5800(8)
_cell_measurement_reflns_used 9051
_cell_measurement_temperature 293(2)
_cell_measurement_theta_max 30.54
_cell_measurement_theta_min 2.57
_cell_volume 1384.23(15)
_computing_cell_refinement 'SAINT V8.38A (?, 2016)'
_computing_data_reduction 'SAINT V8.38A (?, 2016)'
_computing_molecular_graphics 'Olex2 (Dolomanov et al., 2009)'
_computing_publication_material 'Olex2 (Dolomanov et al., 2009)'
_computing_structure_refinement 'XL (Sheldrick, 2008)'
_computing_structure_solution 'XS (Sheldrick, 2008)'
_diffrn_ambient_temperature 293
_diffrn_measured_fraction_theta_full 0.946
_diffrn_measured_fraction_theta_max 0.963
_diffrn_measurement_device_type 'CCD area detector'
_diffrn_measurement_method 'phi and omega scans'
_diffrn_radiation_monochromator graphite
_diffrn_radiation_type MoK\a
_diffrn_radiation_wavelength 0.71073
_diffrn_reflns_av_R_equivalents 0.0322
_diffrn_reflns_av_unetI/netI 0.0360
_diffrn_reflns_Laue_measured_fraction_full 0.946
_diffrn_reflns_Laue_measured_fraction_max 0.963
_diffrn_reflns_limit_h_max 15
_diffrn_reflns_limit_h_min -15
_diffrn_reflns_limit_k_max 16
_diffrn_reflns_limit_k_min -16
_diffrn_reflns_limit_l_max 17
_diffrn_reflns_limit_l_min -17
_diffrn_reflns_number 22617
_diffrn_reflns_point_group_measured_fraction_full 0.946
_diffrn_reflns_point_group_measured_fraction_max 0.963
_diffrn_reflns_theta_full 26.500
_diffrn_reflns_theta_max 30.545
_diffrn_reflns_theta_min 2.566
_exptl_absorpt_coefficient_mu 1.941
_exptl_absorpt_correction_T_max 0.7461
_exptl_absorpt_correction_T_min 0.5394
_exptl_absorpt_correction_type multi-scan
_exptl_crystal_colour orange
_exptl_crystal_colour_primary orange
_exptl_crystal_density_diffrn 1.724
_exptl_crystal_description block
_exptl_crystal_F_000 718
_exptl_crystal_size_max 0.3
_exptl_crystal_size_mid 0.28
_exptl_crystal_size_min 0.26
_refine_diff_density_max 1.466
_refine_diff_density_min -1.032
_refine_diff_density_rms 0.090
_refine_ls_extinction_method none
_refine_ls_goodness_of_fit_ref 1.129
_refine_ls_hydrogen_treatment constr
_refine_ls_matrix_type full
_refine_ls_number_parameters 401
_refine_ls_number_reflns 8161
_refine_ls_number_restraints 0
_refine_ls_restrained_S_all 1.129
_refine_ls_R_factor_all 0.0278
_refine_ls_R_factor_gt 0.0239
_refine_ls_shift/su_max 0.001
_refine_ls_shift/su_mean 0.000
_refine_ls_structure_factor_coef Fsqd
_refine_ls_weighting_details 'w=1/[\s^2^(Fo^2^)+(0.0342P)^2^+0.8166P] where P=(Fo^2^+2Fc^2^)/3'
_refine_ls_weighting_scheme calc
_refine_ls_wR_factor_gt 0.0638
_refine_ls_wR_factor_ref 0.0739
_reflns_Friedel_coverage 0.000
_reflns_number_gt 7591
_reflns_number_total 8161
_reflns_threshold_expression 'I > 2\s(I)'
_cod_data_source_file am9b23617_si_002.cif
_cod_data_source_block Ndtpob
_cod_database_code 4517408
_shelx_shelxl_version_number 2018/3
_shelx_space_group_comment
;
The symmetry employed for this shelxl refinement is uniquely defined
by the following loop, which should always be used as a source of
symmetry information in preference to the above space-group names.
They are only intended as comments.
;
_shelx_estimated_absorpt_t_max 0.632
_shelx_estimated_absorpt_t_min 0.594
_olex2_refinement_description
;
1. Fixed Uiso
 At 1.2 times of:
  All C(H) groups
 At 1.5 times of:
  All C(H,H,H) groups, All O(H,H) groups
2. Others
 Fixed Sof: O11A(0.5) H11A(0.5) H11B(0.5) O11B(0.5) H11C(0.5) H11D(0.5)
3.a Rotating group:
 O11A(H11A,H11B), O11B(H11C,H11D)
3.b Aromatic/amide H refined with riding coordinates:
 C2(H2), C4(H4), C6(H6), C9(H9), C10(H10), C11(H11), C12(H12), C16(H16),
 C17(H17), C18(H18), C19(H19), C23(H23), C24(H24), C25(H25), C26(H26), C28(H28)
3.c Idealised Me refined as rotating group:
 C29(H29A,H29B,H29C), C30(H30A,H30B,H30C)
;
_olex2_submission_special_instructions 'No special instructions were received'

loop_
_space_group_symop_operation_xyz
'x, y, z'
'-x, -y, -z'

loop_
_atom_site_label
_atom_site_type_symbol
_atom_site_fract_x
_atom_site_fract_y
_atom_site_fract_z
_atom_site_U_iso_or_equiv
_atom_site_adp_type
_atom_site_occupancy
_atom_site_site_symmetry_order
_atom_site_calc_flag
_atom_site_refinement_flags_posn
_atom_site_refinement_flags_adp
_atom_site_refinement_flags_occupancy
_atom_site_disorder_assembly
_atom_site_disorder_group
Nd1 Nd 0.81818(2) 0.45208(2) 0.02142(2) 0.01854(4) Uani 1 1 d . . . . .
O1 O -0.01616(18) 0.35141(18) 0.47550(16) 0.0336(4) Uani 1 1 d . . . . .
O2 O -0.04940(16) 0.06044(17) 0.29880(16) 0.0293(3) Uani 1 1 d . . . . .
O3 O 0.34235(16) 0.1461(2) 0.35546(18) 0.0365(4) Uani 1 1 d . . . . .
O4 O -0.04598(14) 0.46962(15) 0.13579(13) 0.0244(3) Uani 1 1 d . . . . .
O5 O 0.10175(16) 0.52032(19) 0.19921(15) 0.0319(3) Uani 1 1 d . . . . .
O6 O -0.06234(16) 0.27230(15) 0.05582(17) 0.0311(3) Uani 1 1 d . . . . .
O7 O 0.14481(17) 0.32415(15) 0.02062(18) 0.0328(3) Uani 1 1 d . . . . .
O8 O 0.66324(19) 0.3813(2) 0.21223(18) 0.0462(5) Uani 1 1 d . . . . .
O9 O 0.4621(2) 0.4072(2) 0.2195(2) 0.0541(6) Uani 1 1 d . . . . .
O10 O 0.6769(2) 0.2979(2) 0.0110(2) 0.0439(4) Uani 1 1 d . . . . .
O11A O 0.6293(4) 0.5506(4) -0.0248(5) 0.0404(8) Uani 0.5 1 d . . P A 1
H11A H 0.617294 0.539842 -0.085914 0.061 Uiso 0.5 1 d GR . P A 1
H11B H 0.642314 0.633712 -0.052312 0.061 Uiso 0.5 1 d GR . P A 1
O11B O 0.6802(4) 0.5988(4) -0.0902(4) 0.0384(8) Uani 0.5 1 d . . P A 2
H11C H 0.704506 0.678153 -0.109642 0.058 Uiso 0.5 1 d GR . P A 2
H11D H 0.602009 0.585789 -0.040900 0.058 Uiso 0.5 1 d GR . P A 2
N1 N 0.5258(2) 0.2361(2) -0.0475(2) 0.0388(5) Uani 1 1 d . . . . .
C1 C 0.0332(2) 0.2688(2) 0.42351(18) 0.0252(4) Uani 1 1 d . . . . .
C2 C -0.0375(2) 0.2056(2) 0.38428(19) 0.0256(4) Uani 1 1 d . . . . .
H2 H -0.122450 0.218055 0.390121 0.031 Uiso 1 1 calc R . . . .
C3 C 0.0238(2) 0.1227(2) 0.33583(19) 0.0240(4) Uani 1 1 d . . . . .
C4 C 0.1495(2) 0.1014(2) 0.3284(2) 0.0269(4) Uani 1 1 d . . . . .
H4 H 0.188975 0.045571 0.296039 0.032 Uiso 1 1 calc R . . . .
C5 C 0.2154(2) 0.1659(2) 0.3708(2) 0.0267(4) Uani 1 1 d . . . . .
C6 C 0.1593(2) 0.2496(2) 0.4183(2) 0.0277(4) Uani 1 1 d . . . . .
H6 H 0.204459 0.292044 0.446183 0.033 Uiso 1 1 calc R . . . .
C7 C -0.1128(2) 0.4222(2) 0.44597(19) 0.0255(4) Uani 1 1 d . . . . .
C8 C -0.11564(19) 0.4880(2) 0.32651(18) 0.0229(4) Uani 1 1 d . . . . .
C9 C -0.2155(2) 0.5618(2) 0.3073(2) 0.0329(5) Uani 1 1 d . . . . .
H9 H -0.220272 0.604309 0.228265 0.039 Uiso 1 1 calc R . . . .
C10 C -0.3079(3) 0.5724(3) 0.4048(3) 0.0415(6) Uani 1 1 d . . . . .
H10 H -0.373289 0.623016 0.390840 0.050 Uiso 1 1 calc R . . . .
C11 C -0.3027(3) 0.5079(3) 0.5223(3) 0.0408(6) Uani 1 1 d . . . . .
H11 H -0.363905 0.515734 0.587690 0.049 Uiso 1 1 calc R . . . .
C12 C -0.2070(3) 0.4320(3) 0.5429(2) 0.0361(5) Uani 1 1 d . . . . .
H12 H -0.205323 0.386666 0.622727 0.043 Uiso 1 1 calc R . . . .
C13 C -0.01315(19) 0.49100(19) 0.21557(18) 0.0216(3) Uani 1 1 d . . . . .
C14 C 0.0182(2) 0.0190(2) 0.2100(2) 0.0264(4) Uani 1 1 d . . . . .
C15 C 0.0706(2) 0.10772(19) 0.0890(2) 0.0237(4) Uani 1 1 d . . . . .
C16 C 0.1398(2) 0.0665(2) 0.0012(2) 0.0307(4) Uani 1 1 d . . . . .
H16 H 0.176992 0.125400 -0.079806 0.037 Uiso 1 1 calc R . . . .
C17 C 0.1537(3) -0.0624(2) 0.0338(3) 0.0374(5) Uani 1 1 d . . . . .
H17 H 0.200127 -0.089762 -0.024927 0.045 Uiso 1 1 calc R . . . .
C18 C 0.0977(3) -0.1501(2) 0.1551(3) 0.0417(6) Uani 1 1 d . . . . .
H18 H 0.105634 -0.236546 0.176809 0.050 Uiso 1 1 calc R . . . .
C19 C 0.0301(3) -0.1098(2) 0.2440(2) 0.0370(5) Uani 1 1 d . . . . .
H19 H -0.006528 -0.168509 0.325143 0.044 Uiso 1 1 calc R . . . .
C20 C 0.0488(2) 0.24610(19) 0.0526(2) 0.0251(4) Uani 1 1 d . . . . .
C21 C 0.3974(2) 0.1570(2) 0.4366(2) 0.0284(4) Uani 1 1 d . . . . .
C22 C 0.5026(2) 0.2467(2) 0.3919(2) 0.0264(4) Uani 1 1 d . . . . .
C23 C 0.5699(2) 0.2418(3) 0.4718(2) 0.0346(5) Uani 1 1 d . . . . .
H23 H 0.642630 0.299198 0.442917 0.042 Uiso 1 1 calc R . . . .
C24 C 0.5296(3) 0.1528(3) 0.5931(3) 0.0453(6) Uani 1 1 d . . . . .
H24 H 0.575302 0.150310 0.645172 0.054 Uiso 1 1 calc R . . . .
C25 C 0.4215(3) 0.0676(3) 0.6365(3) 0.0496(7) Uani 1 1 d . . . . .
H25 H 0.392623 0.009649 0.718611 0.060 Uiso 1 1 calc R . . . .
C26 C 0.3556(3) 0.0684(3) 0.5575(3) 0.0421(6) Uani 1 1 d . . . . .
H26 H 0.284034 0.009712 0.586038 0.051 Uiso 1 1 calc R . . . .
C27 C 0.5441(2) 0.3516(2) 0.2640(2) 0.0323(5) Uani 1 1 d . . . . .
C28 C 0.6273(3) 0.3101(3) -0.0680(3) 0.0370(5) Uani 1 1 d . . . . .
H28 H 0.663332 0.374889 -0.146236 0.044 Uiso 1 1 calc R . . . .
C29 C 0.4593(5) 0.1397(5) 0.0714(4) 0.0762(14) Uani 1 1 d . . . . .
H29A H 0.494754 0.060594 0.081389 0.114 Uiso 1 1 calc GR . . . .
H29B H 0.370284 0.128755 0.079981 0.114 Uiso 1 1 calc GR . . . .
H29C H 0.468275 0.164822 0.132886 0.114 Uiso 1 1 calc GR . . . .
C30 C 0.4660(4) 0.2629(5) -0.1429(4) 0.0696(11) Uani 1 1 d . . . . .
H30A H 0.508286 0.340663 -0.212388 0.104 Uiso 1 1 calc GR . . . .
H30B H 0.377238 0.271762 -0.111453 0.104 Uiso 1 1 calc GR . . . .
H30C H 0.473326 0.193746 -0.167476 0.104 Uiso 1 1 calc GR . . . .

loop_
_atom_site_aniso_label
_atom_site_aniso_U_11
_atom_site_aniso_U_22
_atom_site_aniso_U_33
_atom_site_aniso_U_23
_atom_site_aniso_U_13
_atom_site_aniso_U_12
Nd1 0.01683(6) 0.01654(6) 0.02106(6) -0.00734(4) -0.00520(4) 0.00177(4)
O1 0.0425(9) 0.0408(9) 0.0316(8) -0.0238(7) -0.0200(7) 0.0190(8)
O2 0.0244(7) 0.0314(8) 0.0353(8) -0.0181(7) -0.0078(6) -0.0013(6)
O3 0.0204(7) 0.0552(11) 0.0442(10) -0.0308(9) -0.0101(7) 0.0057(7)
O4 0.0241(7) 0.0283(7) 0.0209(6) -0.0111(6) -0.0059(5) 0.0004(6)
O5 0.0234(7) 0.0458(10) 0.0273(7) -0.0164(7) -0.0072(6) -0.0010(7)
O6 0.0288(8) 0.0195(7) 0.0457(9) -0.0126(7) -0.0146(7) 0.0061(6)
O7 0.0314(8) 0.0186(7) 0.0500(10) -0.0135(7) -0.0164(7) 0.0027(6)
O8 0.0303(9) 0.0648(14) 0.0341(9) -0.0207(9) 0.0037(8) -0.0121(9)
O9 0.0469(12) 0.0582(14) 0.0416(11) -0.0053(10) -0.0155(10) 0.0121(10)
O10 0.0392(10) 0.0438(11) 0.0553(12) -0.0255(9) -0.0169(9) -0.0054(8)
O11A 0.034(2) 0.039(2) 0.053(2) -0.019(2) -0.0215(19) 0.0110(17)
O11B 0.039(2) 0.0299(19) 0.048(2) -0.0109(17) -0.0243(19) 0.0095(16)
N1 0.0328(10) 0.0451(13) 0.0448(12) -0.0245(10) -0.0129(9) -0.0006(9)
C1 0.0298(10) 0.0256(9) 0.0202(8) -0.0099(7) -0.0078(7) 0.0060(8)
C2 0.0242(9) 0.0266(10) 0.0259(9) -0.0104(8) -0.0090(8) 0.0046(7)
C3 0.0248(9) 0.0215(9) 0.0241(9) -0.0079(7) -0.0078(7) -0.0002(7)
C4 0.0255(9) 0.0267(10) 0.0304(10) -0.0148(8) -0.0078(8) 0.0032(8)
C5 0.0204(9) 0.0303(10) 0.0276(9) -0.0120(8) -0.0054(8) 0.0011(7)
C6 0.0283(10) 0.0282(10) 0.0292(10) -0.0137(8) -0.0103(8) 0.0020(8)
C7 0.0277(9) 0.0266(10) 0.0255(9) -0.0149(8) -0.0075(8) 0.0049(8)
C8 0.0230(9) 0.0238(9) 0.0240(9) -0.0138(7) -0.0052(7) 0.0031(7)
C9 0.0327(11) 0.0325(11) 0.0366(12) -0.0176(9) -0.0115(9) 0.0114(9)
C10 0.0332(12) 0.0451(15) 0.0533(16) -0.0308(13) -0.0099(11) 0.0173(11)
C11 0.0366(13) 0.0473(15) 0.0416(13) -0.0296(12) -0.0013(11) 0.0086(11)
C12 0.0396(12) 0.0409(13) 0.0274(10) -0.0193(9) -0.0033(9) 0.0060(10)
C13 0.0229(9) 0.0214(8) 0.0207(8) -0.0093(7) -0.0066(7) 0.0039(7)
C14 0.0289(10) 0.0213(9) 0.0342(10) -0.0135(8) -0.0148(8) 0.0036(7)
C15 0.0241(9) 0.0169(8) 0.0332(10) -0.0116(7) -0.0117(8) 0.0034(7)
C16 0.0322(11) 0.0260(10) 0.0372(11) -0.0165(9) -0.0110(9) 0.0046(8)
C17 0.0422(13) 0.0306(12) 0.0531(15) -0.0280(11) -0.0197(12) 0.0119(10)
C18 0.0564(16) 0.0203(10) 0.0590(16) -0.0196(11) -0.0294(14) 0.0128(10)
C19 0.0520(15) 0.0188(10) 0.0388(12) -0.0074(9) -0.0193(11) 0.0036(9)
C20 0.0281(10) 0.0155(8) 0.0291(9) -0.0079(7) -0.0078(8) 0.0051(7)
C21 0.0212(9) 0.0316(11) 0.0321(10) -0.0139(9) -0.0074(8) 0.0035(8)
C22 0.0206(9) 0.0304(10) 0.0263(9) -0.0124(8) -0.0044(7) 0.0027(7)
C23 0.0268(10) 0.0416(13) 0.0391(12) -0.0198(10) -0.0116(9) 0.0026(9)
C24 0.0479(15) 0.0552(17) 0.0385(13) -0.0186(12) -0.0236(12) 0.0134(13)
C25 0.0525(17) 0.0497(17) 0.0315(12) -0.0044(11) -0.0111(12) 0.0078(13)
C26 0.0318(12) 0.0359(13) 0.0413(13) -0.0062(11) -0.0018(10) -0.0035(10)
C27 0.0302(11) 0.0360(12) 0.0269(10) -0.0139(9) -0.0026(8) -0.0015(9)
C28 0.0336(12) 0.0373(13) 0.0431(13) -0.0203(11) -0.0114(10) 0.0019(10)
C29 0.082(3) 0.080(3) 0.0510(19) -0.0154(19) -0.0137(19) -0.039(2)
C30 0.067(2) 0.082(3) 0.069(2) -0.029(2) -0.036(2) -0.006(2)

loop_
_atom_type_symbol
_atom_type_description
_atom_type_scat_dispersion_real
_atom_type_scat_dispersion_imag
_atom_type_scat_source
C C 0.0033 0.0016 'International Tables Vol C Tables 4.2.6.8 and 6.1.1.4'
H H 0.0000 0.0000 'International Tables Vol C Tables 4.2.6.8 and 6.1.1.4'
N N 0.0061 0.0033 'International Tables Vol C Tables 4.2.6.8 and 6.1.1.4'
Nd Nd -0.1943 3.0179 'International Tables Vol C Tables 4.2.6.8 and 6.1.1.4'
O O 0.0106 0.0060 'International Tables Vol C Tables 4.2.6.8 and 6.1.1.4'

loop_
_geom_angle_atom_site_label_1
_geom_angle_atom_site_label_2
_geom_angle_atom_site_label_3
_geom_angle
_geom_angle_site_symmetry_1
_geom_angle_site_symmetry_3
_geom_angle_publ_flag
O4 Nd1 Nd1 38.55(3) 1_655 2_765 ?
O4 Nd1 Nd1 35.78(3) 2_665 2_765 ?
O4 Nd1 O4 74.33(5) 1_655 2_665 ?
O4 Nd1 O5 124.73(5) 1_655 2_665 ?
O4 Nd1 O7 71.59(6) 1_655 2_665 ?
O4 Nd1 O10 142.42(7) 1_655 . ?
O4 Nd1 O11A 135.17(12) 1_655 . ?
O4 Nd1 O11B 134.74(11) 1_655 . ?
O4 Nd1 C13 99.57(5) 1_655 2_665 ?
O4 Nd1 C13 25.78(5) 2_665 2_665 ?
O5 Nd1 Nd1 86.39(4) 2_665 2_765 ?
O5 Nd1 O4 50.82(5) 2_665 2_665 ?
O5 Nd1 C13 25.20(5) 2_665 2_665 ?
O6 Nd1 Nd1 68.12(4) 1_655 2_765 ?
O6 Nd1 O4 73.03(6) 1_655 1_655 ?
O6 Nd1 O4 72.44(5) 1_655 2_665 ?
O6 Nd1 O5 83.43(6) 1_655 2_665 ?
O6 Nd1 O7 136.91(6) 1_655 2_665 ?
O6 Nd1 O10 78.76(7) 1_655 . ?
O6 Nd1 O11A 148.88(12) 1_655 . ?
O6 Nd1 O11B 150.77(11) 1_655 . ?
O6 Nd1 C13 74.76(6) 1_655 2_665 ?
O7 Nd1 Nd1 68.91(4) 2_665 2_765 ?
O7 Nd1 O4 74.96(6) 2_665 2_665 ?
O7 Nd1 O5 97.15(6) 2_665 2_665 ?
O7 Nd1 O10 143.18(7) 2_665 . ?
O7 Nd1 O11A 73.57(12) 2_665 . ?
O7 Nd1 O11B 64.45(11) 2_665 . ?
O7 Nd1 C13 87.67(6) 2_665 2_665 ?
O8 Nd1 Nd1 120.77(5) . 2_765 ?
O8 Nd1 O4 156.51(6) . 2_665 ?
O8 Nd1 O4 82.23(6) . 1_655 ?
O8 Nd1 O5 151.94(6) . 2_665 ?
O8 Nd1 O6 99.49(8) . 1_655 ?
O8 Nd1 O7 99.30(8) . 2_665 ?
O8 Nd1 O10 78.44(7) . . ?
O8 Nd1 O11A 76.45(13) . . ?
O8 Nd1 O11B 94.36(13) . . ?
O8 Nd1 C13 173.01(7) . 2_665 ?
O10 Nd1 Nd1 143.54(5) . 2_765 ?
O10 Nd1 O4 119.94(6) . 2_665 ?
O10 Nd1 O5 74.77(6) . 2_665 ?
O10 Nd1 O11A 70.17(12) . . ?
O10 Nd1 O11B 78.98(12) . . ?
O10 Nd1 C13 96.34(7) . 2_665 ?
O11A Nd1 Nd1 140.59(11) . 2_765 ?
O11A Nd1 O4 121.90(12) . 2_665 ?
O11A Nd1 O5 86.68(12) . 2_665 ?
O11A Nd1 C13 106.32(12) . 2_665 ?
O11B Nd1 C13 89.15(12) . 2_665 ?
C13 Nd1 Nd1 61.19(4) 2_665 2_765 ?
C7 O1 C1 122.08(17) . . ?
C3 O2 C14 115.93(17) . . ?
C21 O3 C5 118.54(18) . . ?
Nd1 O4 Nd1 105.67(5) 1_455 2_665 ?
C13 O4 Nd1 158.59(14) . 1_455 ?
C13 O4 Nd1 92.13(12) . 2_665 ?
C13 O5 Nd1 95.34(12) . 2_665 ?
C20 O6 Nd1 139.92(14) . 1_455 ?
C20 O7 Nd1 136.02(14) . 2_665 ?
C27 O8 Nd1 141.79(18) . . ?
C28 O10 Nd1 130.08(19) . . ?
Nd1 O11A H11A 110.7 . . ?
Nd1 O11A H11B 110.6 . . ?
H11A O11A H11B 103.4 . . ?
Nd1 O11B H11C 110.5 . . ?
Nd1 O11B H11D 110.0 . . ?
H11C O11B H11D 103.5 . . ?
C28 N1 C29 122.1(3) . . ?
C28 N1 C30 120.2(3) . . ?
C29 N1 C30 117.0(3) . . ?
O1 C1 C2 123.6(2) . . ?
O1 C1 C6 113.97(19) . . ?
C2 C1 C6 122.4(2) . . ?
C1 C2 H2 121.3 . . ?
C1 C2 C3 117.47(19) . . ?
C3 C2 H2 121.3 . . ?
O2 C3 C2 116.04(19) . . ?
O2 C3 C4 121.94(19) . . ?
C4 C3 C2 122.0(2) . . ?
C3 C4 H4 120.9 . . ?
C3 C4 C5 118.1(2) . . ?
C5 C4 H4 120.9 . . ?
O3 C5 C4 115.6(2) . . ?
C6 C5 O3 122.3(2) . . ?
C6 C5 C4 122.0(2) . . ?
C1 C6 H6 121.0 . . ?
C5 C6 C1 118.0(2) . . ?
C5 C6 H6 121.0 . . ?
O1 C7 C8 123.73(18) . . ?
O1 C7 C12 116.1(2) . . ?
C12 C7 C8 120.1(2) . . ?
C7 C8 C9 118.55(19) . . ?
C7 C8 C13 123.79(19) . . ?
C9 C8 C13 117.55(19) . . ?
C8 C9 H9 119.6 . . ?
C10 C9 C8 120.8(2) . . ?
C10 C9 H9 119.6 . . ?
C9 C10 H10 120.1 . . ?
C11 C10 C9 119.9(2) . . ?
C11 C10 H10 120.1 . . ?
C10 C11 H11 120.0 . . ?
C12 C11 C10 119.9(2) . . ?
C12 C11 H11 120.0 . . ?
C7 C12 H12 119.6 . . ?
C11 C12 C7 120.8(2) . . ?
C11 C12 H12 119.6 . . ?
O4 C13 Nd1 62.09(10) . 2_665 ?
O4 C13 C8 118.67(18) . . ?
O5 C13 Nd1 59.46(11) . 2_665 ?
O5 C13 O4 120.98(18) . . ?
O5 C13 C8 120.25(18) . . ?
C8 C13 Nd1 169.25(14) . 2_665 ?
C15 C14 O2 119.33(19) . . ?
C19 C14 O2 119.4(2) . . ?
C19 C14 C15 121.3(2) . . ?
C14 C15 C16 119.2(2) . . ?
C14 C15 C20 120.29(19) . . ?
C16 C15 C20 120.5(2) . . ?
C15 C16 H16 119.8 . . ?
C17 C16 C15 120.3(2) . . ?
C17 C16 H16 119.8 . . ?
C16 C17 H17 120.2 . . ?
C16 C17 C18 119.6(2) . . ?
C18 C17 H17 120.2 . . ?
C17 C18 H18 119.7 . . ?
C19 C18 C17 120.6(2) . . ?
C19 C18 H18 119.7 . . ?
C14 C19 C18 119.0(2) . . ?
C14 C19 H19 120.5 . . ?
C18 C19 H19 120.5 . . ?
O6 C20 O7 126.36(19) . . ?
O6 C20 C15 116.85(19) . . ?
O7 C20 C15 116.78(19) . . ?
O3 C21 C22 119.2(2) . . ?
O3 C21 C26 118.8(2) . . ?
C26 C21 C22 121.6(2) . . ?
C21 C22 C23 118.1(2) . . ?
C21 C22 C27 123.1(2) . . ?
C23 C22 C27 118.8(2) . . ?
C22 C23 H23 119.5 . . ?
C24 C23 C22 120.9(2) . . ?
C24 C23 H23 119.5 . . ?
C23 C24 H24 120.1 . . ?
C25 C24 C23 119.8(3) . . ?
C25 C24 H24 120.1 . . ?
C24 C25 H25 119.9 . . ?
C24 C25 C26 120.1(3) . . ?
C26 C25 H25 119.9 . . ?
C21 C26 C25 119.5(3) . . ?
C21 C26 H26 120.3 . . ?
C25 C26 H26 120.3 . . ?
O8 C27 C22 116.1(2) . . ?
O9 C27 O8 124.5(3) . . ?
O9 C27 C22 119.3(2) . . ?
O10 C28 N1 123.5(3) . . ?
O10 C28 H28 118.3 . . ?
N1 C28 H28 118.3 . . ?
N1 C29 H29A 109.5 . . ?
N1 C29 H29B 109.5 . . ?
N1 C29 H29C 109.5 . . ?
H29A C29 H29B 109.5 . . ?
H29A C29 H29C 109.5 . . ?
H29B C29 H29C 109.5 . . ?
N1 C30 H30A 109.5 . . ?
N1 C30 H30B 109.5 . . ?
N1 C30 H30C 109.5 . . ?
H30A C30 H30B 109.5 . . ?
H30A C30 H30C 109.5 . . ?
H30B C30 H30C 109.5 . . ?

loop_
_geom_bond_atom_site_label_1
_geom_bond_atom_site_label_2
_geom_bond_distance
_geom_bond_site_symmetry_2
_geom_bond_publ_flag
Nd1 Nd1 3.9977(3) 2_765 ?
Nd1 O4 2.4273(15) 1_655 ?
Nd1 O4 2.5877(15) 2_665 ?
Nd1 O5 2.5314(16) 2_665 ?
Nd1 O6 2.3910(16) 1_655 ?
Nd1 O7 2.4319(16) 2_665 ?
Nd1 O8 2.3132(18) . ?
Nd1 O10 2.4563(18) . ?
Nd1 O11A 2.460(4) . ?
Nd1 O11B 2.526(4) . ?
Nd1 C13 2.926(2) 2_665 ?
O1 C1 1.381(3) . ?
O1 C7 1.375(3) . ?
O2 C3 1.381(3) . ?
O2 C14 1.397(3) . ?
O3 C5 1.381(3) . ?
O3 C21 1.380(3) . ?
O4 C13 1.274(2) . ?
O5 C13 1.251(3) . ?
O6 C20 1.248(3) . ?
O7 C20 1.258(3) . ?
O8 C27 1.261(3) . ?
O9 C27 1.237(3) . ?
O10 C28 1.231(3) . ?
O11A H11A 0.8741 . ?
O11A H11B 0.8747 . ?
O11B H11C 0.8715 . ?
O11B H11D 0.8714 . ?
N1 C28 1.317(3) . ?
N1 C29 1.425(4) . ?
N1 C30 1.460(4) . ?
C1 C2 1.389(3) . ?
C1 C6 1.389(3) . ?
C2 H2 0.9300 . ?
C2 C3 1.394(3) . ?
C3 C4 1.384(3) . ?
C4 H4 0.9300 . ?
C4 C5 1.394(3) . ?
C5 C6 1.377(3) . ?
C6 H6 0.9300 . ?
C7 C8 1.390(3) . ?
C7 C12 1.388(3) . ?
C8 C9 1.395(3) . ?
C8 C13 1.498(3) . ?
C9 H9 0.9300 . ?
C9 C10 1.388(3) . ?
C10 H10 0.9300 . ?
C10 C11 1.376(5) . ?
C11 H11 0.9300 . ?
C11 C12 1.373(4) . ?
C12 H12 0.9300 . ?
C14 C15 1.388(3) . ?
C14 C19 1.385(3) . ?
C15 C16 1.392(3) . ?
C15 C20 1.506(3) . ?
C16 H16 0.9300 . ?
C16 C17 1.390(3) . ?
C17 H17 0.9300 . ?
C17 C18 1.391(4) . ?
C18 H18 0.9300 . ?
C18 C19 1.391(4) . ?
C19 H19 0.9300 . ?
C21 C22 1.385(3) . ?
C21 C26 1.380(4) . ?
C22 C23 1.400(3) . ?
C22 C27 1.503(3) . ?
C23 H23 0.9300 . ?
C23 C24 1.385(4) . ?
C24 H24 0.9300 . ?
C24 C25 1.380(5) . ?
C25 H25 0.9300 . ?
C25 C26 1.392(5) . ?
C26 H26 0.9300 . ?
C28 H28 0.9300 . ?
C29 H29A 0.9600 . ?
C29 H29B 0.9600 . ?
C29 H29C 0.9600 . ?
C30 H30A 0.9600 . ?
C30 H30B 0.9600 . ?
C30 H30C 0.9600 . ?

loop_
_geom_torsion_atom_site_label_1
_geom_torsion_atom_site_label_2
_geom_torsion_atom_site_label_3
_geom_torsion_atom_site_label_4
_geom_torsion
_geom_torsion_site_symmetry_1
_geom_torsion_site_symmetry_2
_geom_torsion_site_symmetry_3
_geom_torsion_site_symmetry_4
_geom_torsion_publ_flag
Nd1 O4 C13 Nd1 -146.7(4) 1_455 . . 2_665 ?
Nd1 O4 C13 O5 -8.6(2) 2_665 . . . ?
Nd1 O4 C13 O5 -155.3(3) 1_455 . . . ?
Nd1 O4 C13 C8 21.2(5) 1_455 . . . ?
Nd1 O4 C13 C8 167.82(16) 2_665 . . . ?
Nd1 O5 C13 O4 8.8(2) 2_665 . . . ?
Nd1 O5 C13 C8 -167.54(16) 2_665 . . . ?
Nd1 O6 C20 O7 -2.8(4) 1_455 . . . ?
Nd1 O6 C20 C15 178.07(16) 1_455 . . . ?
Nd1 O7 C20 O6 11.1(4) 2_665 . . . ?
Nd1 O7 C20 C15 -169.79(15) 2_665 . . . ?
Nd1 O8 C27 O9 -37.6(5) . . . . ?
Nd1 O8 C27 C22 146.5(2) . . . . ?
Nd1 O10 C28 N1 -159.2(2) . . . . ?
O1 C1 C2 C3 -178.7(2) . . . . ?
O1 C1 C6 C5 178.3(2) . . . . ?
O1 C7 C8 C9 -176.9(2) . . . . ?
O1 C7 C8 C13 -0.7(3) . . . . ?
O1 C7 C12 C11 175.3(2) . . . . ?
O2 C3 C4 C5 -178.4(2) . . . . ?
O2 C14 C15 C16 178.8(2) . . . . ?
O2 C14 C15 C20 -3.3(3) . . . . ?
O2 C14 C19 C18 -179.9(2) . . . . ?
O3 C5 C6 C1 176.3(2) . . . . ?
O3 C21 C22 C23 -169.4(2) . . . . ?
O3 C21 C22 C27 13.3(3) . . . . ?
O3 C21 C26 C25 171.3(3) . . . . ?
C1 O1 C7 C8 -44.8(3) . . . . ?
C1 O1 C7 C12 139.1(2) . . . . ?
C1 C2 C3 O2 179.38(19) . . . . ?
C1 C2 C3 C4 1.1(3) . . . . ?
C2 C1 C6 C5 0.9(3) . . . . ?
C2 C3 C4 C5 -0.2(3) . . . . ?
C3 O2 C14 C15 -74.9(3) . . . . ?
C3 O2 C14 C19 105.9(2) . . . . ?
C3 C4 C5 O3 -176.9(2) . . . . ?
C3 C4 C5 C6 -0.4(3) . . . . ?
C4 C5 C6 C1 0.1(3) . . . . ?
C5 O3 C21 C22 -120.4(2) . . . . ?
C5 O3 C21 C26 67.2(3) . . . . ?
C6 C1 C2 C3 -1.5(3) . . . . ?
C7 O1 C1 C2 -29.7(3) . . . . ?
C7 O1 C1 C6 152.9(2) . . . . ?
C7 C8 C9 C10 1.9(4) . . . . ?
C7 C8 C13 Nd1 -136.7(7) . . . 2_665 ?
C7 C8 C13 O4 132.2(2) . . . . ?
C7 C8 C13 O5 -51.4(3) . . . . ?
C8 C7 C12 C11 -1.0(4) . . . . ?
C8 C9 C10 C11 -1.1(4) . . . . ?
C9 C8 C13 Nd1 39.5(9) . . . 2_665 ?
C9 C8 C13 O4 -51.7(3) . . . . ?
C9 C8 C13 O5 124.8(2) . . . . ?
C9 C10 C11 C12 -0.8(5) . . . . ?
C10 C11 C12 C7 1.9(5) . . . . ?
C12 C7 C8 C9 -0.9(3) . . . . ?
C12 C7 C8 C13 175.3(2) . . . . ?
C13 C8 C9 C10 -174.4(2) . . . . ?
C14 O2 C3 C2 155.93(19) . . . . ?
C14 O2 C3 C4 -25.8(3) . . . . ?
C14 C15 C16 C17 1.5(3) . . . . ?
C14 C15 C20 O6 -68.8(3) . . . . ?
C14 C15 C20 O7 112.0(2) . . . . ?
C15 C14 C19 C18 1.0(4) . . . . ?
C15 C16 C17 C18 0.1(4) . . . . ?
C16 C15 C20 O6 109.1(2) . . . . ?
C16 C15 C20 O7 -70.1(3) . . . . ?
C16 C17 C18 C19 -1.2(4) . . . . ?
C17 C18 C19 C14 0.6(4) . . . . ?
C19 C14 C15 C16 -2.0(3) . . . . ?
C19 C14 C15 C20 175.9(2) . . . . ?
C20 C15 C16 C17 -176.4(2) . . . . ?
C21 O3 C5 C4 -152.2(2) . . . . ?
C21 O3 C5 C6 31.3(3) . . . . ?
C21 C22 C23 C24 -2.2(4) . . . . ?
C21 C22 C27 O8 -143.8(2) . . . . ?
C21 C22 C27 O9 40.1(4) . . . . ?
C22 C21 C26 C25 -0.9(4) . . . . ?
C22 C23 C24 C25 -0.2(4) . . . . ?
C23 C22 C27 O8 38.8(3) . . . . ?
C23 C22 C27 O9 -137.2(3) . . . . ?
C23 C24 C25 C26 2.2(5) . . . . ?
C24 C25 C26 C21 -1.7(5) . . . . ?
C26 C21 C22 C23 2.8(4) . . . . ?
C26 C21 C22 C27 -174.6(2) . . . . ?
C27 C22 C23 C24 175.2(2) . . . . ?
C29 N1 C28 O10 4.1(5) . . . . ?
C30 N1 C28 O10 175.0(3) . . . . ?
